data_4304734
loop_
_publ_author_name
'Kazuya Arashiba'
'Hidetaka Iizuka'
'Shoji Matsukawa'
'Shigeki Kuwata'
'Yoshiaki Tanabe'
'Masakazu Iwasaki'
'Youichi Ishii'

_publ_contact_author_email ishii@chem.chuo-u.ac.jp
_publ_contact_author_fax +81-3-3817-1895
_publ_contact_author_name 'Prof. Youichi Ishii'
_publ_contact_author_phone +81-3-3817-1901
_publ_section_title
;
Synthesis, Structures, and Properties of Group 9- and Group 10-Group 6
Heterodinuclear Nitrosyl Complexes
;
_journal_name_full 'Inorganic Chemistry'
_journal_page_first 4264
_journal_page_last 4274
_journal_paper_doi 10.1021/ic702309h
_journal_volume 47
_journal_year 2008
_chemical_formula_moiety 'C23 H39 N O P S2 Rh W '
_chemical_formula_sum 'C23 H39 N O P Rh S2 W'
_chemical_formula_weight 727.42
_space_group_IT_number 14
_symmetry_cell_setting monoclinic
_symmetry_Int_Tables_number 14
_symmetry_space_group_name_Hall '-P 2yn'
_symmetry_space_group_name_H-M 'P 1 21/n 1'
_cell_angle_alpha 90
_cell_angle_beta 97.121(8)
_cell_angle_gamma 90
_cell_formula_units_Z 8
_cell_length_a 17.008(2)
_cell_length_b 18.843(2)
_cell_length_c 17.127(2)
_cell_measurement_reflns_used 25
_cell_measurement_temperature 293.1
_cell_measurement_theta_max 20.0
_cell_measurement_theta_min 18.7
_cell_volume 5446.6(11)
_computing_cell_refinement 'MSC/AFC Diffractometer Control'
_computing_data_collection 'MSC/AFC Diffractometer Control'
_computing_data_reduction CrystalStructure
_computing_publication_material 'CrystalStructure 3.6.0'
_computing_structure_refinement CRYSTALS
_computing_structure_solution 'DIRDIF99 (PATTY)'
_diffrn_measured_fraction_theta_full 0.9989
_diffrn_measured_fraction_theta_max 0.9989
_diffrn_measurement_device_type 'Rigaku AFC7S'
_diffrn_measurement_method \w-2\q
_diffrn_radiation_type 'Mo K\a'
_diffrn_radiation_wavelength 0.7107
_diffrn_reflns_limit_h_max 22
_diffrn_reflns_limit_h_min 0
_diffrn_reflns_limit_k_max 24
_diffrn_reflns_limit_k_min 0
_diffrn_reflns_limit_l_max 22
_diffrn_reflns_limit_l_min -22
_diffrn_reflns_number 13308
_diffrn_reflns_theta_full 27.50
_diffrn_reflns_theta_max 27.50
_diffrn_standards_decay_% -0.38
_diffrn_standards_interval_count 0
_diffrn_standards_number 3
_exptl_absorpt_coefficient_mu 5.057
_exptl_absorpt_correction_T_max 0.219
_exptl_absorpt_correction_T_min 0.164
_exptl_absorpt_correction_type psi-scan
_exptl_absorpt_process_details '(North, Phillips & Mathews, 1968)'
_exptl_crystal_colour black
_exptl_crystal_density_diffrn 1.774
_exptl_crystal_density_method 'not measured'
_exptl_crystal_description prismatic
_exptl_crystal_F_000 2864.00
_exptl_crystal_size_max 0.60
_exptl_crystal_size_mid 0.30
_exptl_crystal_size_min 0.30
_refine_diff_density_max 0.81
_refine_diff_density_min -1.60
_refine_ls_extinction_coef 32(5)
_refine_ls_extinction_method 'Larson (1970) Crystallographic Computing eq. 22'
_refine_ls_goodness_of_fit_ref 1.012
_refine_ls_hydrogen_treatment refall
_refine_ls_number_parameters 620
_refine_ls_number_reflns 8566
_refine_ls_R_factor_gt 0.0370
_refine_ls_shift/su_max 0.0000
_refine_ls_structure_factor_coef F
_refine_ls_weighting_details 'w = 1/[0.0001Fo^2^ + 1.2000\s(Fo^2^) + 0.2500]'
_refine_ls_weighting_scheme calc
_refine_ls_wR_factor_ref 0.0380
_reflns_number_gt 8566
_reflns_number_total 12486
_reflns_threshold_expression F^2^>2.0\s(F^2^)
_cod_data_source_file ic702309h-file002_2.cif
_cod_data_source_block '_[Cp*Rh(PMe3)(mu-S)2W(NO)Cp*]'
_cod_depositor_comments
;
The following automatic conversions were performed:

'_exptl_absorpt_correction_type' tag value 'psi-scans' was replaced
with 'psi-scan' value.

Automatic conversion script
Id: cif_fix_values 1646 2011-03-28 12:23:43Z adriana 
;
_cod_original_cell_volume 5446(1)
_cod_original_formula_sum 'C23 H39 N O P S2 Rh W '
_cod_database_code 4304734

loop_
_symmetry_equiv_pos_site_id
_symmetry_equiv_pos_as_xyz
1 +X,+Y,+Z
2 1/2-X,1/2+Y,1/2-Z
3 -X,-Y,-Z
4 1/2+X,1/2-Y,1/2+Z

loop_
_atom_site_label
_atom_site_type_symbol
_atom_site_fract_x
_atom_site_fract_y
_atom_site_fract_z
_atom_site_U_iso_or_equiv
_atom_site_adp_type
_atom_site_occupancy
_atom_site_symmetry_multiplicity
_atom_site_calc_flag
_atom_site_refinement_flags
_atom_site_disorder_assembly
_atom_site_disorder_group
W(1) W 0.67572(2) 0.15709(2) 0.19295(2) 0.03198(8) Uani 1.00 1 d . . .
W(2) W 0.72592(2) 0.54962(2) 0.84402(2) 0.03462(8) Uani 1.00 1 d . . .
Rh(1) Rh 0.83197(3) 0.22271(3) 0.21894(3) 0.0324(1) Uani 1.00 1 d . . .
Rh(2) Rh 0.72155(3) 0.48364(3) 0.69066(3) 0.0299(1) Uani 1.00 1 d . . .
S(1) S 0.7271(1) 0.2424(1) 0.1148(1) 0.0399(5) Uani 1.00 1 d . . .
S(2) S 0.7528(1) 0.1760(1) 0.3132(1) 0.0422(5) Uani 1.00 1 d . . .
S(3) S 0.8334(1) 0.5308(1) 0.7732(1) 0.0424(5) Uani 1.00 1 d . . .
S(4) S 0.6386(1) 0.4620(1) 0.7907(1) 0.0409(5) Uani 1.00 1 d . . .
P(1) P 0.8055(1) 0.3316(1) 0.2658(1) 0.0433(6) Uani 1.00 1 d . . .
P(2) P 0.7714(1) 0.3737(1) 0.7178(1) 0.0420(6) Uani 1.00 1 d . . .
O(1) O 0.7258(3) 0.0143(3) 0.1418(4) 0.053(2) Uani 1.00 1 d . . .
O(2) O 0.6512(4) 0.6870(3) 0.7880(3) 0.059(2) Uani 1.00 1 d . . .
N(1) N 0.7123(3) 0.0757(3) 0.1631(4) 0.038(2) Uani 1.00 1 d . . .
N(2) N 0.6822(4) 0.6276(4) 0.8044(4) 0.040(2) Uani 1.00 1 d . . .
C(1) C 0.5502(4) 0.1053(5) 0.1697(5) 0.046(2) Uani 1.00 1 d . . .
C(2) C 0.5614(4) 0.1246(4) 0.2491(5) 0.044(2) Uani 1.00 1 d . . .
C(3) C 0.5569(4) 0.2008(5) 0.2555(5) 0.045(2) Uani 1.00 1 d . . .
C(4) C 0.5478(4) 0.2291(5) 0.1792(5) 0.045(2) Uani 1.00 1 d . . .
C(5) C 0.5461(4) 0.1699(6) 0.1250(5) 0.054(3) Uani 1.00 1 d . . .
C(6) C 0.5375(5) 0.0325(5) 0.1373(6) 0.070(3) Uani 1.00 1 d . . .
C(7) C 0.5625(6) 0.0751(5) 0.3178(6) 0.068(3) Uani 1.00 1 d . . .
C(8) C 0.5561(6) 0.2409(5) 0.3308(6) 0.066(3) Uani 1.00 1 d . . .
C(9) C 0.5342(5) 0.3043(5) 0.1532(6) 0.071(3) Uani 1.00 1 d . . .
C(10) C 0.5284(5) 0.1754(7) 0.0373(6) 0.082(4) Uani 1.00 1 d . . .
C(11) C 0.9612(4) 0.2403(5) 0.2192(5) 0.044(2) Uani 1.00 1 d . . .
C(12) C 0.9497(4) 0.1821(5) 0.2703(5) 0.043(2) Uani 1.00 1 d . . .
C(13) C 0.9117(4) 0.1262(4) 0.2243(4) 0.038(2) Uani 1.00 1 d . . .
C(14) C 0.8973(4) 0.1502(4) 0.1459(4) 0.036(2) Uani 1.00 1 d . . .
C(15) C 0.9270(4) 0.2210(5) 0.1426(5) 0.045(2) Uani 1.00 1 d . . .
C(16) C 1.0145(5) 0.3027(5) 0.2406(7) 0.074(3) Uani 1.00 1 d . . .
C(17) C 0.9807(5) 0.1767(6) 0.3559(5) 0.064(3) Uani 1.00 1 d . . .
C(18) C 0.8948(5) 0.0545(5) 0.2543(6) 0.058(3) Uani 1.00 1 d . . .
C(19) C 0.8608(5) 0.1092(5) 0.0747(5) 0.053(3) Uani 1.00 1 d . . .
C(20) C 0.9306(6) 0.2631(6) 0.0687(6) 0.073(4) Uani 1.00 1 d . . .
C(21) C 0.7067(5) 0.3554(5) 0.2795(6) 0.067(3) Uani 1.00 1 d . . .
C(22) C 0.8578(5) 0.3507(5) 0.3620(5) 0.057(3) Uani 1.00 1 d . . .
C(23) C 0.8307(6) 0.4042(5) 0.2052(6) 0.065(3) Uani 1.00 1 d . . .
C(24) C 0.7282(6) 0.6053(5) 0.9663(5) 0.052(3) Uani 1.00 1 d . . .
C(25) C 0.6836(5) 0.5440(5) 0.9696(4) 0.047(2) Uani 1.00 1 d . . .
C(26) C 0.7338(5) 0.4835(5) 0.9730(4) 0.046(2) Uani 1.00 1 d . . .
C(27) C 0.8112(5) 0.5073(5) 0.9668(5) 0.051(3) Uani 1.00 1 d . . .
C(28) C 0.8063(6) 0.5842(5) 0.9587(4) 0.053(3) Uani 1.00 1 d . . .
C(29) C 0.7008(7) 0.6813(5) 0.9721(5) 0.083(4) Uani 1.00 1 d . . .
C(30) C 0.5970(6) 0.5397(7) 0.9799(6) 0.083(4) Uani 1.00 1 d . . .
C(31) C 0.7089(6) 0.4097(5) 0.9855(6) 0.069(3) Uani 1.00 1 d . . .
C(32) C 0.8854(5) 0.4663(6) 0.9720(6) 0.072(3) Uani 1.00 1 d . . .
C(33) C 0.8768(7) 0.6330(6) 0.9555(6) 0.090(4) Uani 1.00 1 d . . .
C(34) C 0.6997(5) 0.4682(4) 0.5608(4) 0.043(2) Uani 1.00 1 d . . .
C(35) C 0.6274(4) 0.4830(4) 0.5907(4) 0.040(2) Uani 1.00 1 d . . .
C(36) C 0.6316(4) 0.5535(4) 0.6207(4) 0.037(2) Uani 1.00 1 d . . .
C(37) C 0.7067(5) 0.5808(4) 0.6139(4) 0.042(2) Uani 1.00 1 d . . .
C(38) C 0.7505(4) 0.5278(4) 0.5777(4) 0.040(2) Uani 1.00 1 d . . .
C(39) C 0.7146(7) 0.4075(5) 0.5069(5) 0.071(3) Uani 1.00 1 d . . .
C(40) C 0.5567(5) 0.4360(5) 0.5825(5) 0.063(3) Uani 1.00 1 d . . .
C(41) C 0.5643(5) 0.5912(5) 0.6513(5) 0.059(3) Uani 1.00 1 d . . .
C(42) C 0.7372(6) 0.6544(5) 0.6331(5) 0.061(3) Uani 1.00 1 d . . .
C(43) C 0.8309(5) 0.5393(6) 0.5531(5) 0.062(3) Uani 1.00 1 d . . .
C(44) C 0.8095(6) 0.3503(5) 0.8164(5) 0.068(3) Uani 1.00 1 d . . .
C(45) C 0.6981(5) 0.3041(4) 0.6906(6) 0.059(3) Uani 1.00 1 d . . .
C(46) C 0.8546(5) 0.3525(5) 0.6673(6) 0.066(3) Uani 1.00 1 d . . .
H(1) H 0.4912 0.0127 0.1547 0.084 Uiso 1.00 1 c R . .
H(2) H 0.5312 0.0340 0.0814 0.084 Uiso 1.00 1 c R . .
H(3) H 0.5820 0.0039 0.1555 0.084 Uiso 1.00 1 c R . .
H(4) H 0.5132 0.0510 0.3151 0.084 Uiso 1.00 1 c R . .
H(5) H 0.6039 0.0414 0.3165 0.084 Uiso 1.00 1 c R . .
H(6) H 0.5711 0.1014 0.3654 0.084 Uiso 1.00 1 c R . .
H(7) H 0.5637 0.2087 0.3737 0.081 Uiso 1.00 1 c R . .
H(8) H 0.5978 0.2748 0.3357 0.081 Uiso 1.00 1 c R . .
H(9) H 0.5068 0.2646 0.3309 0.081 Uiso 1.00 1 c R . .
H(10) H 0.5374 0.3342 0.1981 0.085 Uiso 1.00 1 c R . .
H(11) H 0.5736 0.3177 0.1213 0.085 Uiso 1.00 1 c R . .
H(12) H 0.4833 0.3089 0.1238 0.085 Uiso 1.00 1 c R . .
H(13) H 0.5288 0.2240 0.0224 0.097 Uiso 1.00 1 c R . .
H(14) H 0.5678 0.1505 0.0136 0.097 Uiso 1.00 1 c R . .
H(15) H 0.4779 0.1555 0.0204 0.097 Uiso 1.00 1 c R . .
H(16) H 1.0292 0.3038 0.2960 0.088 Uiso 1.00 1 c R . .
H(17) H 1.0607 0.2988 0.2149 0.087 Uiso 1.00 1 c R . .
H(18) H 0.9871 0.3452 0.2244 0.088 Uiso 1.00 1 c R . .
H(19) H 0.9385 0.1652 0.3852 0.076 Uiso 1.00 1 c R . .
H(20) H 1.0200 0.1407 0.3631 0.076 Uiso 1.00 1 c R . .
H(21) H 1.0033 0.2209 0.3737 0.076 Uiso 1.00 1 c R . .
H(22) H 0.8609 0.0589 0.2942 0.069 Uiso 1.00 1 c R . .
H(23) H 0.8694 0.0265 0.2124 0.069 Uiso 1.00 1 c R . .
H(24) H 0.9429 0.0323 0.2755 0.069 Uiso 1.00 1 c R . .
H(25) H 0.8158 0.1343 0.0505 0.064 Uiso 1.00 1 c R . .
H(26) H 0.8983 0.1041 0.0384 0.064 Uiso 1.00 1 c R . .
H(27) H 0.8450 0.0636 0.0906 0.064 Uiso 1.00 1 c R . .
H(28) H 0.9842 0.2698 0.0602 0.089 Uiso 1.00 1 c R . .
H(29) H 0.9031 0.2384 0.0253 0.089 Uiso 1.00 1 c R . .
H(30) H 0.9063 0.3080 0.0740 0.089 Uiso 1.00 1 c R . .
H(31) H 0.7045 0.4041 0.2937 0.080 Uiso 1.00 1 c R . .
H(32) H 0.6724 0.3473 0.2323 0.080 Uiso 1.00 1 c R . .
H(33) H 0.6906 0.3269 0.3205 0.080 Uiso 1.00 1 c R . .
H(34) H 0.8369 0.3222 0.4004 0.068 Uiso 1.00 1 c R . .
H(35) H 0.9125 0.3405 0.3622 0.068 Uiso 1.00 1 c R . .
H(36) H 0.8514 0.3994 0.3741 0.068 Uiso 1.00 1 c R . .
H(37) H 0.8833 0.3980 0.1932 0.078 Uiso 1.00 1 c R . .
H(38) H 0.7952 0.4051 0.1577 0.078 Uiso 1.00 1 c R . .
H(39) H 0.8270 0.4476 0.2326 0.078 Uiso 1.00 1 c R . .
H(40) H 0.7291 0.7036 1.0167 0.099 Uiso 1.00 1 c R . .
H(41) H 0.7096 0.7063 0.9258 0.099 Uiso 1.00 1 c R . .
H(42) H 0.6458 0.6814 0.9771 0.099 Uiso 1.00 1 c R . .
H(43) H 0.5746 0.5860 0.9761 0.101 Uiso 1.00 1 c R . .
H(44) H 0.5705 0.5105 0.9398 0.101 Uiso 1.00 1 c R . .
H(45) H 0.5912 0.5201 1.0299 0.101 Uiso 1.00 1 c R . .
H(46) H 0.6887 0.4060 1.0346 0.083 Uiso 1.00 1 c R . .
H(47) H 0.6689 0.3967 0.9443 0.083 Uiso 1.00 1 c R . .
H(48) H 0.7531 0.3790 0.9852 0.083 Uiso 1.00 1 c R . .
H(49) H 0.8946 0.4439 1.0220 0.085 Uiso 1.00 1 c R . .
H(50) H 0.8812 0.4312 0.9319 0.085 Uiso 1.00 1 c R . .
H(51) H 0.9283 0.4972 0.9656 0.085 Uiso 1.00 1 c R . .
H(52) H 0.9223 0.6049 0.9504 0.105 Uiso 1.00 1 c R . .
H(53) H 0.8668 0.6637 0.9114 0.105 Uiso 1.00 1 c R . .
H(54) H 0.8857 0.6604 1.0024 0.105 Uiso 1.00 1 c R . .
H(55) H 0.7057 0.3639 0.5322 0.087 Uiso 1.00 1 c R . .
H(56) H 0.6796 0.4111 0.4593 0.087 Uiso 1.00 1 c R . .
H(57) H 0.7678 0.4092 0.4955 0.087 Uiso 1.00 1 c R . .
H(58) H 0.5160 0.4575 0.6077 0.074 Uiso 1.00 1 c R . .
H(59) H 0.5383 0.4290 0.5284 0.074 Uiso 1.00 1 c R . .
H(60) H 0.5705 0.3916 0.6065 0.074 Uiso 1.00 1 c R . .
H(61) H 0.5806 0.6375 0.6681 0.071 Uiso 1.00 1 c R . .
H(62) H 0.5208 0.5944 0.6109 0.071 Uiso 1.00 1 c R . .
H(63) H 0.5487 0.5654 0.6946 0.071 Uiso 1.00 1 c R . .
H(64) H 0.7846 0.6521 0.6688 0.072 Uiso 1.00 1 c R . .
H(65) H 0.7476 0.6779 0.5863 0.072 Uiso 1.00 1 c R . .
H(66) H 0.6982 0.6801 0.6566 0.072 Uiso 1.00 1 c R . .
H(67) H 0.8479 0.4971 0.5300 0.075 Uiso 1.00 1 c R . .
H(68) H 0.8288 0.5769 0.5160 0.075 Uiso 1.00 1 c R . .
H(69) H 0.8671 0.5511 0.5980 0.075 Uiso 1.00 1 c R . .
H(70) H 0.7700 0.3590 0.8499 0.080 Uiso 1.00 1 c R . .
H(71) H 0.8237 0.3015 0.8189 0.080 Uiso 1.00 1 c R . .
H(72) H 0.8549 0.3784 0.8328 0.080 Uiso 1.00 1 c R . .
H(73) H 0.6585 0.3053 0.7251 0.071 Uiso 1.00 1 c R . .
H(74) H 0.6743 0.3119 0.6381 0.071 Uiso 1.00 1 c R . .
H(75) H 0.7233 0.2590 0.6940 0.071 Uiso 1.00 1 c R . .
H(76) H 0.8672 0.3036 0.6739 0.080 Uiso 1.00 1 c R . .
H(77) H 0.8416 0.3626 0.6129 0.080 Uiso 1.00 1 c R . .
H(78) H 0.8988 0.3803 0.6880 0.080 Uiso 1.00 1 c R . .

loop_
_atom_site_aniso_label
_atom_site_aniso_U_11
_atom_site_aniso_U_22
_atom_site_aniso_U_33
_atom_site_aniso_U_12
_atom_site_aniso_U_13
_atom_site_aniso_U_23
W(1) 0.0274(1) 0.0349(2) 0.0340(2) 0.0030(1) 0.0053(1) 0.0012(1)
W(2) 0.0390(2) 0.0377(2) 0.0273(1) -0.0035(1) 0.0044(1) 0.0033(1)
Rh(1) 0.0308(3) 0.0348(3) 0.0318(3) 0.0006(2) 0.0042(2) -0.0037(2)
Rh(2) 0.0289(3) 0.0302(3) 0.0310(3) -0.0003(2) 0.0055(2) 0.0016(2)
S(1) 0.037(1) 0.042(1) 0.040(1) 0.0012(9) 0.0019(8) 0.0082(9)
S(2) 0.042(1) 0.055(1) 0.031(1) 0.0034(9) 0.0073(8) 0.0010(9)
S(3) 0.033(1) 0.052(1) 0.042(1) -0.0076(9) 0.0044(8) 0.0017(9)
S(4) 0.040(1) 0.045(1) 0.039(1) -0.0076(9) 0.0105(8) 0.0038(9)
P(1) 0.045(1) 0.037(1) 0.048(1) 0.0002(9) 0.0052(9) -0.007(1)
P(2) 0.037(1) 0.033(1) 0.056(1) 0.0013(9) 0.0074(9) 0.005(1)
O(1) 0.048(3) 0.033(3) 0.077(4) 0.003(3) 0.011(3) -0.007(3)
O(2) 0.082(5) 0.044(4) 0.051(4) 0.013(3) 0.009(3) -0.002(3)
N(1) 0.026(3) 0.039(4) 0.049(4) 0.002(3) 0.008(3) 0.006(3)
N(2) 0.046(4) 0.042(4) 0.033(3) 0.001(3) 0.005(3) -0.004(3)
C(1) 0.026(4) 0.054(5) 0.059(5) -0.005(4) 0.010(4) -0.006(4)
C(2) 0.032(4) 0.037(4) 0.068(6) 0.008(3) 0.025(4) 0.007(4)
C(3) 0.028(4) 0.053(5) 0.055(5) 0.010(4) 0.010(3) 0.005(4)
C(4) 0.028(4) 0.048(5) 0.060(5) 0.007(4) 0.006(4) 0.003(4)
C(5) 0.026(4) 0.083(7) 0.051(5) -0.001(4) 0.001(4) 0.004(5)
C(6) 0.041(5) 0.066(7) 0.103(8) -0.004(5) 0.009(5) -0.029(6)
C(7) 0.060(6) 0.066(7) 0.083(7) 0.003(5) 0.032(5) 0.022(6)
C(8) 0.066(6) 0.067(7) 0.068(6) 0.005(5) 0.027(5) -0.016(5)
C(9) 0.051(6) 0.067(7) 0.095(8) 0.019(5) 0.011(5) 0.025(6)
C(10) 0.044(5) 0.13(1) 0.067(7) 0.020(6) -0.009(5) 0.002(7)
C(11) 0.029(4) 0.051(5) 0.055(5) -0.005(4) 0.011(3) -0.011(4)
C(12) 0.023(3) 0.061(5) 0.043(4) 0.009(3) -0.002(3) -0.010(4)
C(13) 0.030(4) 0.047(5) 0.040(4) 0.011(3) 0.011(3) -0.002(4)
C(14) 0.027(3) 0.046(4) 0.035(4) 0.008(3) 0.005(3) -0.007(3)
C(15) 0.027(4) 0.059(5) 0.050(5) -0.001(4) 0.015(3) -0.003(4)
C(16) 0.046(5) 0.066(7) 0.107(9) -0.003(5) 0.002(5) -0.023(6)
C(17) 0.059(6) 0.087(8) 0.044(5) 0.016(5) -0.005(4) -0.014(5)
C(18) 0.043(5) 0.055(6) 0.074(6) 0.020(4) 0.006(4) 0.006(5)
C(19) 0.044(5) 0.065(6) 0.051(5) 0.006(4) 0.004(4) -0.017(5)
C(20) 0.067(6) 0.082(8) 0.074(7) -0.005(6) 0.026(5) 0.028(6)
C(21) 0.048(5) 0.049(6) 0.105(8) 0.007(4) 0.011(5) -0.032(5)
C(22) 0.067(6) 0.049(5) 0.054(5) -0.002(5) 0.005(4) -0.010(4)
C(23) 0.086(7) 0.036(5) 0.073(7) 0.003(5) 0.014(6) 0.001(5)
C(24) 0.066(6) 0.063(6) 0.026(4) 0.003(5) 0.003(4) 0.002(4)
C(25) 0.052(5) 0.068(6) 0.021(3) 0.003(5) 0.009(3) 0.008(4)
C(26) 0.053(5) 0.057(5) 0.027(4) -0.014(4) 0.001(3) 0.013(4)
C(27) 0.050(5) 0.071(6) 0.030(4) -0.000(5) -0.001(4) 0.009(4)
C(28) 0.069(6) 0.066(6) 0.023(4) -0.022(5) -0.002(4) 0.009(4)
C(29) 0.14(1) 0.071(7) 0.036(5) 0.010(7) 0.006(6) -0.014(5)
C(30) 0.079(7) 0.13(1) 0.046(6) 0.017(7) 0.027(5) 0.014(6)
C(31) 0.078(7) 0.071(7) 0.057(6) -0.015(6) 0.003(5) 0.025(5)
C(32) 0.056(6) 0.102(9) 0.054(6) 0.001(6) -0.010(5) 0.012(6)
C(33) 0.102(9) 0.11(1) 0.054(6) -0.042(8) -0.016(6) 0.005(6)
C(34) 0.050(5) 0.045(5) 0.033(4) 0.001(4) 0.004(3) -0.003(3)
C(35) 0.036(4) 0.052(5) 0.031(4) -0.001(4) -0.002(3) -0.000(4)
C(36) 0.039(4) 0.042(4) 0.030(4) 0.004(3) 0.003(3) -0.000(3)
C(37) 0.056(5) 0.038(4) 0.030(4) 0.008(4) 0.000(3) 0.008(3)
C(38) 0.040(4) 0.050(5) 0.030(4) -0.001(4) 0.006(3) 0.005(3)
C(39) 0.106(9) 0.066(7) 0.045(5) -0.001(6) 0.022(5) -0.011(5)
C(40) 0.049(5) 0.084(7) 0.053(5) -0.018(5) -0.007(4) 0.001(5)
C(41) 0.051(5) 0.074(7) 0.052(5) 0.024(5) 0.002(4) -0.003(5)
C(42) 0.090(7) 0.042(5) 0.047(5) -0.012(5) -0.004(5) 0.005(4)
C(43) 0.044(5) 0.097(8) 0.047(5) -0.007(5) 0.013(4) 0.014(5)
C(44) 0.092(8) 0.043(5) 0.064(6) 0.009(5) -0.007(5) 0.015(5)
C(45) 0.054(5) 0.036(5) 0.088(7) -0.007(4) 0.010(5) 0.002(5)
C(46) 0.046(5) 0.045(5) 0.111(9) 0.010(4) 0.027(5) 0.011(5)

loop_
_atom_type_symbol
_atom_type_description
_atom_type_scat_dispersion_real
_atom_type_scat_dispersion_imag
_atom_type_scat_source
C C 0.003 0.002
;
International Tables for Crystallography
(1992, Vol. C, Tables 4.2.6.8 and 6.1.1.4)
;
H H 0.000 0.000
;
International Tables for Crystallography
(1992, Vol. C, Table 6.1.1.4)
;
N N 0.006 0.003
;
International Tables for Crystallography
(1992, Vol. C, Tables 4.2.6.8 and 6.1.1.4)
;
O O 0.011 0.006
;
International Tables for Crystallography
(1992, Vol. C, Tables 4.2.6.8 and 6.1.1.4)
;
P P 0.102 0.094
;
International Tables for Crystallography
(1992, Vol. C, Tables 4.2.6.8 and 6.1.1.4)
;
S S 0.125 0.123
;
International Tables for Crystallography
(1992, Vol. C, Tables 4.2.6.8 and 6.1.1.4)
;
Rh Rh -1.118 0.919
;
International Tables for Crystallography
(1992, Vol. C, Tables 4.2.6.8 and 6.1.1.4)
;
W W -0.849 6.872
;
International Tables for Crystallography
(1992, Vol. C, Tables 4.2.6.8 and 6.1.1.4)
;

loop_
_geom_angle_atom_site_label_1
_geom_angle_atom_site_label_2
_geom_angle_atom_site_label_3
_geom_angle
_geom_angle_publ_flag
_geom_angle_site_symmetry_1
_geom_angle_site_symmetry_2
_geom_angle_site_symmetry_3
W(1) Rh(1) S(1) 50.95(5) ? . . .
S(1) W(1) Rh(1) 52.80(5) ? . . .
W(1) Rh(1) S(2) 50.84(5) ? . . .
S(2) W(1) Rh(1) 52.92(5) ? . . .
N(1) W(1) Rh(1) 93.8(2) ? . . .
C(1) W(1) Rh(1) 178.9(2) ? . . .
C(2) W(1) Rh(1) 146.2(2) ? . . .
C(5) W(1) Rh(1) 143.7(2) ? . . .
W(1) Rh(1) P(1) 102.76(6) ? . . .
W(1) Rh(1) C(11) 161.2(2) ? . . .
W(1) Rh(1) C(12) 132.4(2) ? . . .
W(1) Rh(1) C(13) 101.3(2) ? . . .
W(1) Rh(1) C(14) 99.3(2) ? . . .
W(1) Rh(1) C(15) 128.7(2) ? . . .
W(1) S(1) Rh(1) 76.25(6) ? . . .
S(2) W(1) S(1) 101.09(7) ? . . .
N(1) W(1) S(1) 105.3(2) ? . . .
C(1) W(1) S(1) 126.1(2) ? . . .
C(2) W(1) S(1) 143.3(2) ? . . .
C(5) W(1) S(1) 92.3(2) ? . . .
W(1) S(2) Rh(1) 76.24(6) ? . . .
N(1) W(1) S(2) 102.2(2) ? . . .
C(1) W(1) S(2) 128.1(2) ? . . .
C(2) W(1) S(2) 94.7(2) ? . . .
C(5) W(1) S(2) 143.6(2) ? . . .
W(1) N(1) O(1) 169.8(5) ? . . .
C(1) W(1) N(1) 86.2(3) ? . . .
C(2) W(1) N(1) 103.4(3) ? . . .
C(5) W(1) N(1) 106.7(3) ? . . .
W(1) C(1) C(2) 73.4(4) ? . . .
C(2) W(1) C(1) 34.7(3) ? . . .
W(1) C(1) C(5) 73.7(4) ? . . .
C(5) W(1) C(1) 35.4(3) ? . . .
W(1) C(1) C(6) 122.5(6) ? . . .
W(1) C(2) C(1) 72.0(5) ? . . .
W(1) C(2) C(3) 80.0(5) ? . . .
C(5) W(1) C(2) 57.5(3) ? . . .
W(1) C(2) C(7) 123.5(5) ? . . .
W(1) C(5) C(1) 70.8(4) ? . . .
W(1) C(5) C(4) 79.7(4) ? . . .
W(1) C(5) C(10) 123.8(6) ? . . .
W(2) Rh(2) S(3) 51.44(5) ? . . .
S(3) W(2) Rh(2) 53.12(5) ? . . .
W(2) Rh(2) S(4) 51.20(5) ? . . .
S(4) W(2) Rh(2) 52.94(5) ? . . .
N(2) W(2) Rh(2) 92.7(2) ? . . .
C(24) W(2) Rh(2) 178.6(2) ? . . .
C(25) W(2) Rh(2) 146.3(2) ? . . .
C(28) W(2) Rh(2) 145.7(2) ? . . .
W(2) Rh(2) P(2) 103.85(6) ? . . .
W(2) Rh(2) C(34) 160.5(2) ? . . .
W(2) Rh(2) C(35) 130.1(2) ? . . .
W(2) Rh(2) C(36) 99.9(2) ? . . .
W(2) Rh(2) C(37) 99.7(2) ? . . .
W(2) Rh(2) C(38) 130.3(2) ? . . .
W(2) S(3) Rh(2) 75.44(6) ? . . .
S(4) W(2) S(3) 100.96(7) ? . . .
N(2) W(2) S(3) 104.4(2) ? . . .
C(24) W(2) S(3) 127.2(2) ? . . .
C(25) W(2) S(3) 144.4(2) ? . . .
C(28) W(2) S(3) 93.7(2) ? . . .
W(2) S(4) Rh(2) 75.86(6) ? . . .
N(2) W(2) S(4) 102.9(2) ? . . .
C(24) W(2) S(4) 127.4(2) ? . . .
C(25) W(2) S(4) 94.2(2) ? . . .
C(28) W(2) S(4) 143.4(2) ? . . .
W(2) N(2) O(2) 170.1(5) ? . . .
C(24) W(2) N(2) 86.0(3) ? . . .
C(25) W(2) N(2) 103.3(3) ? . . .
C(28) W(2) N(2) 105.6(3) ? . . .
W(2) C(24) C(25) 73.4(5) ? . . .
C(25) W(2) C(24) 34.4(3) ? . . .
W(2) C(24) C(28) 72.7(5) ? . . .
C(28) W(2) C(24) 35.0(3) ? . . .
W(2) C(24) C(29) 120.9(6) ? . . .
W(2) C(25) C(24) 72.2(5) ? . . .
W(2) C(25) C(26) 79.9(5) ? . . .
C(28) W(2) C(25) 57.3(3) ? . . .
W(2) C(25) C(30) 121.6(5) ? . . .
W(2) C(28) C(24) 72.3(5) ? . . .
W(2) C(28) C(27) 79.9(5) ? . . .
W(2) C(28) C(33) 121.3(6) ? . . .
S(2) Rh(1) S(1) 97.46(7) ? . . .
P(1) Rh(1) S(1) 87.76(7) ? . . .
C(11) Rh(1) S(1) 128.7(2) ? . . .
C(12) Rh(1) S(1) 154.4(2) ? . . .
C(13) Rh(1) S(1) 122.9(2) ? . . .
C(14) Rh(1) S(1) 93.1(2) ? . . .
C(15) Rh(1) S(1) 95.4(2) ? . . .
P(1) Rh(1) S(2) 86.63(8) ? . . .
C(11) Rh(1) S(2) 133.8(2) ? . . .
C(12) Rh(1) S(2) 99.3(2) ? . . .
C(13) Rh(1) S(2) 93.5(2) ? . . .
C(14) Rh(1) S(2) 120.8(2) ? . . .
C(15) Rh(1) S(2) 155.6(2) ? . . .
C(11) Rh(1) P(1) 95.9(2) ? . . .
C(12) Rh(1) P(1) 112.3(2) ? . . .
C(13) Rh(1) P(1) 148.9(2) ? . . .
C(14) Rh(1) P(1) 152.1(2) ? . . .
C(15) Rh(1) P(1) 114.6(2) ? . . .
Rh(1) P(1) C(22) 113.9(3) ? . . .
Rh(1) P(1) C(23) 114.3(3) ? . . .
Rh(1) P(1) C(21) 120.4(3) ? . . .
Rh(1) C(11) C(12) 71.1(4) ? . . .
C(12) Rh(1) C(11) 37.6(3) ? . . .
C(13) Rh(1) C(11) 62.1(3) ? . . .
C(14) Rh(1) C(11) 62.2(3) ? . . .
Rh(1) C(11) C(15) 70.5(4) ? . . .
C(15) Rh(1) C(11) 37.3(3) ? . . .
Rh(1) C(11) C(16) 133.1(6) ? . . .
Rh(1) C(12) C(11) 71.3(4) ? . . .
Rh(1) C(12) C(13) 73.1(4) ? . . .
C(13) Rh(1) C(12) 37.0(3) ? . . .
C(14) Rh(1) C(12) 61.7(3) ? . . .
C(15) Rh(1) C(12) 62.5(3) ? . . .
Rh(1) C(12) C(17) 127.0(6) ? . . .
Rh(1) C(13) C(12) 69.9(4) ? . . .
Rh(1) C(13) C(14) 70.8(4) ? . . .
C(14) Rh(1) C(13) 36.5(3) ? . . .
C(15) Rh(1) C(13) 62.1(3) ? . . .
Rh(1) C(13) C(18) 127.2(5) ? . . .
Rh(1) C(14) C(13) 72.7(4) ? . . .
Rh(1) C(14) C(15) 69.8(4) ? . . .
C(15) Rh(1) C(14) 37.6(3) ? . . .
Rh(1) C(14) C(19) 125.5(5) ? . . .
Rh(1) C(15) C(11) 72.2(5) ? . . .
Rh(1) C(15) C(14) 72.6(4) ? . . .
Rh(1) C(15) C(20) 127.1(6) ? . . .
S(4) Rh(2) S(3) 97.84(7) ? . . .
P(2) Rh(2) S(3) 88.22(7) ? . . .
C(34) Rh(2) S(3) 131.3(2) ? . . .
C(35) Rh(2) S(3) 155.7(2) ? . . .
C(36) Rh(2) S(3) 122.4(2) ? . . .
C(37) Rh(2) S(3) 93.8(2) ? . . .
C(38) Rh(2) S(3) 97.4(2) ? . . .
P(2) Rh(2) S(4) 86.32(8) ? . . .
C(34) Rh(2) S(4) 130.9(2) ? . . .
C(35) Rh(2) S(4) 96.9(2) ? . . .
C(36) Rh(2) S(4) 93.4(2) ? . . .
C(37) Rh(2) S(4) 121.7(2) ? . . .
C(38) Rh(2) S(4) 155.0(2) ? . . .
C(34) Rh(2) P(2) 95.6(2) ? . . .
C(35) Rh(2) P(2) 111.9(2) ? . . .
C(36) Rh(2) P(2) 149.0(2) ? . . .
C(37) Rh(2) P(2) 151.2(2) ? . . .
C(38) Rh(2) P(2) 113.9(2) ? . . .
Rh(2) P(2) C(45) 112.2(3) ? . . .
Rh(2) P(2) C(46) 113.7(3) ? . . .
Rh(2) P(2) C(44) 120.1(3) ? . . .
Rh(2) C(34) C(35) 70.0(4) ? . . .
C(35) Rh(2) C(34) 37.4(3) ? . . .
C(36) Rh(2) C(34) 61.7(3) ? . . .
C(37) Rh(2) C(34) 62.0(3) ? . . .
Rh(2) C(34) C(38) 70.9(4) ? . . .
C(38) Rh(2) C(34) 37.4(3) ? . . .
Rh(2) C(34) C(39) 133.6(6) ? . . .
Rh(2) C(35) C(34) 72.6(4) ? . . .
Rh(2) C(35) C(36) 73.4(4) ? . . .
C(36) Rh(2) C(35) 37.3(3) ? . . .
C(37) Rh(2) C(35) 62.0(3) ? . . .
C(38) Rh(2) C(35) 62.7(3) ? . . .
Rh(2) C(35) C(40) 125.5(6) ? . . .
Rh(2) C(36) C(35) 69.3(4) ? . . .
Rh(2) C(36) C(37) 72.0(4) ? . . .
C(37) Rh(2) C(36) 36.1(3) ? . . .
C(38) Rh(2) C(36) 61.7(3) ? . . .
Rh(2) C(36) C(41) 126.2(5) ? . . .
Rh(2) C(37) C(36) 71.8(4) ? . . .
Rh(2) C(37) C(38) 70.0(4) ? . . .
C(38) Rh(2) C(37) 37.4(3) ? . . .
Rh(2) C(37) C(42) 127.7(5) ? . . .
Rh(2) C(38) C(34) 71.7(4) ? . . .
Rh(2) C(38) C(37) 72.6(4) ? . . .
Rh(2) C(38) C(43) 127.6(5) ? . . .
C(22) P(1) C(21) 101.2(5) ? . . .
C(23) P(1) C(21) 100.4(5) ? . . .
C(23) P(1) C(22) 104.5(4) ? . . .
C(45) P(2) C(44) 102.7(4) ? . . .
C(46) P(2) C(44) 100.7(5) ? . . .
C(46) P(2) C(45) 105.7(4) ? . . .
C(1) C(2) C(3) 109.3(7) ? . . .
C(5) C(1) C(2) 106.9(8) ? . . .
C(6) C(1) C(2) 126.8(8) ? . . .
C(1) C(2) C(7) 126.0(8) ? . . .
C(1) C(5) C(4) 108.4(8) ? . . .
C(6) C(1) C(5) 126.1(8) ? . . .
C(1) C(5) C(10) 125.8(9) ? . . .
C(2) C(3) C(4) 108.0(7) ? . . .
C(7) C(2) C(3) 123.8(8) ? . . .
C(2) C(3) C(8) 125.0(8) ? . . .
C(3) C(4) C(5) 107.2(8) ? . . .
C(8) C(3) C(4) 126.8(8) ? . . .
C(3) C(4) C(9) 129.4(8) ? . . .
C(4) C(5) C(10) 125.0(9) ? . . .
C(9) C(4) C(5) 123.2(8) ? . . .
C(11) C(12) C(13) 108.4(7) ? . . .
C(15) C(11) C(12) 107.3(7) ? . . .
C(16) C(11) C(12) 125.0(7) ? . . .
C(11) C(12) C(17) 126.2(8) ? . . .
C(11) C(15) C(14) 108.1(7) ? . . .
C(16) C(11) C(15) 126.5(8) ? . . .
C(11) C(15) C(20) 126.1(8) ? . . .
C(12) C(13) C(14) 107.7(7) ? . . .
C(17) C(12) C(13) 125.0(8) ? . . .
C(12) C(13) C(18) 125.1(7) ? . . .
C(13) C(14) C(15) 108.5(6) ? . . .
C(18) C(13) C(14) 127.1(7) ? . . .
C(13) C(14) C(19) 127.6(7) ? . . .
C(19) C(14) C(15) 123.8(7) ? . . .
C(14) C(15) C(20) 125.4(7) ? . . .
C(24) C(25) C(26) 109.9(8) ? . . .
C(28) C(24) C(25) 107.2(8) ? . . .
C(29) C(24) C(25) 127.7(9) ? . . .
C(24) C(25) C(30) 126.6(9) ? . . .
C(24) C(28) C(27) 108.4(8) ? . . .
C(29) C(24) C(28) 125.1(9) ? . . .
C(24) C(28) C(33) 126.2(9) ? . . .
C(25) C(26) C(27) 107.7(8) ? . . .
C(30) C(25) C(26) 123.0(9) ? . . .
C(25) C(26) C(31) 125.4(8) ? . . .
C(26) C(27) C(28) 106.3(8) ? . . .
C(31) C(26) C(27) 126.8(8) ? . . .
C(26) C(27) C(32) 129.1(9) ? . . .
C(27) C(28) C(33) 124.7(9) ? . . .
C(32) C(27) C(28) 124.5(8) ? . . .
C(34) C(35) C(36) 107.9(7) ? . . .
C(38) C(34) C(35) 107.7(7) ? . . .
C(39) C(34) C(35) 126.0(8) ? . . .
C(34) C(35) C(40) 125.3(8) ? . . .
C(34) C(38) C(37) 107.6(7) ? . . .
C(39) C(34) C(38) 125.3(8) ? . . .
C(34) C(38) C(43) 127.5(8) ? . . .
C(35) C(36) C(37) 108.6(7) ? . . .
C(40) C(35) C(36) 126.4(7) ? . . .
C(35) C(36) C(41) 124.3(7) ? . . .
C(36) C(37) C(38) 108.0(7) ? . . .
C(41) C(36) C(37) 127.0(7) ? . . .
C(36) C(37) C(42) 128.1(8) ? . . .
C(42) C(37) C(38) 123.6(8) ? . . .
C(37) C(38) C(43) 124.3(8) ? . . .
P(1) C(21) H(32) 109.7372 ? . . .
P(1) C(21) H(33) 108.5540 ? . . .
P(1) C(21) H(31) 110.1218 ? . . .
P(1) C(22) H(35) 109.4086 ? . . .
P(1) C(22) H(34) 109.5265 ? . . .
P(1) C(22) H(36) 109.4796 ? . . .
P(1) C(23) H(37) 109.2528 ? . . .
P(1) C(23) H(38) 109.6436 ? . . .
P(1) C(23) H(39) 109.5212 ? . . .
P(2) C(44) H(72) 109.2566 ? . . .
P(2) C(44) H(70) 109.1022 ? . . .
P(2) C(44) H(71) 110.0397 ? . . .
P(2) C(45) H(74) 109.0221 ? . . .
P(2) C(45) H(73) 109.6656 ? . . .
P(2) C(45) H(75) 109.7184 ? . . .
P(2) C(46) H(77) 109.1610 ? . . .
P(2) C(46) H(78) 109.4339 ? . . .
P(2) C(46) H(76) 109.8169 ? . . .
C(1) C(6) H(3) 109.0972 ? . . .
C(1) C(6) H(2) 109.9200 ? . . .
C(1) C(6) H(1) 109.3949 ? . . .
C(2) C(7) H(5) 109.4879 ? . . .
C(2) C(7) H(4) 109.4981 ? . . .
C(2) C(7) H(6) 109.4122 ? . . .
C(3) C(8) H(8) 109.2833 ? . . .
C(3) C(8) H(7) 109.2250 ? . . .
C(3) C(8) H(9) 109.9015 ? . . .
C(4) C(9) H(11) 109.2939 ? . . .
C(4) C(9) H(10) 109.1560 ? . . .
C(4) C(9) H(12) 109.9562 ? . . .
C(5) C(10) H(14) 109.3185 ? . . .
C(5) C(10) H(13) 109.2417 ? . . .
C(5) C(10) H(15) 109.8526 ? . . .
H(3) C(6) H(1) 109.4701 ? . . .
H(2) C(6) H(1) 109.4716 ? . . .
H(3) C(6) H(2) 109.4726 ? . . .
H(5) C(7) H(4) 109.4768 ? . . .
H(6) C(7) H(4) 109.4795 ? . . .
H(6) C(7) H(5) 109.4728 ? . . .
H(8) C(8) H(7) 109.4741 ? . . .
H(9) C(8) H(7) 109.4733 ? . . .
H(9) C(8) H(8) 109.4692 ? . . .
H(11) C(9) H(10) 109.4811 ? . . .
H(12) C(9) H(10) 109.4673 ? . . .
H(12) C(9) H(11) 109.4718 ? . . .
H(14) C(10) H(13) 109.4658 ? . . .
H(15) C(10) H(13) 109.4731 ? . . .
H(15) C(10) H(14) 109.4749 ? . . .
C(11) C(16) H(18) 109.2780 ? . . .
C(11) C(16) H(16) 109.6786 ? . . .
C(11) C(16) H(17) 109.4559 ? . . .
C(12) C(17) H(19) 109.4983 ? . . .
C(12) C(17) H(20) 109.3603 ? . . .
C(12) C(17) H(21) 109.5497 ? . . .
C(13) C(18) H(22) 109.2468 ? . . .
C(13) C(18) H(23) 109.4207 ? . . .
C(13) C(18) H(24) 109.7470 ? . . .
C(14) C(19) H(25) 109.0879 ? . . .
C(14) C(19) H(27) 109.5112 ? . . .
C(14) C(19) H(26) 109.8141 ? . . .
C(15) C(20) H(30) 109.0424 ? . . .
C(15) C(20) H(28) 109.9329 ? . . .
C(15) C(20) H(29) 109.4388 ? . . .
H(18) C(16) H(16) 109.4734 ? . . .
H(17) C(16) H(16) 109.4663 ? . . .
H(18) C(16) H(17) 109.4749 ? . . .
H(20) C(17) H(19) 109.4633 ? . . .
H(21) C(17) H(19) 109.4784 ? . . .
H(21) C(17) H(20) 109.4773 ? . . .
H(23) C(18) H(22) 109.4714 ? . . .
H(24) C(18) H(22) 109.4716 ? . . .
H(24) C(18) H(23) 109.4695 ? . . .
H(27) C(19) H(25) 109.4719 ? . . .
H(26) C(19) H(25) 109.4716 ? . . .
H(27) C(19) H(26) 109.4699 ? . . .
H(30) C(20) H(28) 109.4713 ? . . .
H(29) C(20) H(28) 109.4705 ? . . .
H(30) C(20) H(29) 109.4702 ? . . .
H(32) C(21) H(31) 109.4644 ? . . .
H(33) C(21) H(31) 109.4734 ? . . .
H(33) C(21) H(32) 109.4725 ? . . .
H(35) C(22) H(34) 109.4707 ? . . .
H(36) C(22) H(34) 109.4712 ? . . .
H(36) C(22) H(35) 109.4706 ? . . .
H(38) C(23) H(37) 109.4638 ? . . .
H(39) C(23) H(37) 109.4716 ? . . .
H(39) C(23) H(38) 109.4740 ? . . .
C(24) C(29) H(41) 109.4984 ? . . .
C(24) C(29) H(42) 108.9090 ? . . .
C(24) C(29) H(40) 109.9930 ? . . .
C(25) C(30) H(44) 109.2024 ? . . .
C(25) C(30) H(43) 109.4300 ? . . .
C(25) C(30) H(45) 109.7863 ? . . .
C(26) C(31) H(47) 109.1121 ? . . .
C(26) C(31) H(46) 109.8430 ? . . .
C(26) C(31) H(48) 109.4469 ? . . .
C(27) C(32) H(50) 109.5631 ? . . .
C(27) C(32) H(49) 109.2929 ? . . .
C(27) C(32) H(51) 109.5569 ? . . .
C(28) C(33) H(53) 109.5064 ? . . .
C(28) C(33) H(52) 108.8333 ? . . .
C(28) C(33) H(54) 110.0641 ? . . .
H(41) C(29) H(40) 109.4813 ? . . .
H(42) C(29) H(40) 109.4769 ? . . .
H(42) C(29) H(41) 109.4668 ? . . .
H(44) C(30) H(43) 109.4667 ? . . .
H(45) C(30) H(43) 109.4692 ? . . .
H(45) C(30) H(44) 109.4722 ? . . .
H(47) C(31) H(46) 109.4715 ? . . .
H(48) C(31) H(46) 109.4779 ? . . .
H(48) C(31) H(47) 109.4751 ? . . .
H(50) C(32) H(49) 109.4725 ? . . .
H(51) C(32) H(49) 109.4650 ? . . .
H(51) C(32) H(50) 109.4768 ? . . .
H(53) C(33) H(52) 109.4746 ? . . .
H(54) C(33) H(52) 109.4666 ? . . .
H(54) C(33) H(53) 109.4799 ? . . .
C(34) C(39) H(55) 109.1530 ? . . .
C(34) C(39) H(56) 109.6134 ? . . .
C(34) C(39) H(57) 109.6371 ? . . .
C(35) C(40) H(60) 109.2462 ? . . .
C(35) C(40) H(58) 109.2569 ? . . .
C(35) C(40) H(59) 109.9105 ? . . .
C(36) C(41) H(63) 109.2547 ? . . .
C(36) C(41) H(61) 109.6022 ? . . .
C(36) C(41) H(62) 109.5495 ? . . .
C(37) C(42) H(64) 109.8784 ? . . .
C(37) C(42) H(66) 108.7198 ? . . .
C(37) C(42) H(65) 109.8085 ? . . .
C(38) C(43) H(69) 109.2897 ? . . .
C(38) C(43) H(67) 109.4315 ? . . .
C(38) C(43) H(68) 109.6863 ? . . .
H(56) C(39) H(55) 109.4698 ? . . .
H(57) C(39) H(55) 109.4806 ? . . .
H(57) C(39) H(56) 109.4730 ? . . .
H(60) C(40) H(58) 109.4680 ? . . .
H(59) C(40) H(58) 109.4704 ? . . .
H(60) C(40) H(59) 109.4745 ? . . .
H(63) C(41) H(61) 109.4771 ? . . .
H(62) C(41) H(61) 109.4739 ? . . .
H(63) C(41) H(62) 109.4698 ? . . .
H(66) C(42) H(64) 109.4756 ? . . .
H(65) C(42) H(64) 109.4657 ? . . .
H(66) C(42) H(65) 109.4767 ? . . .
H(69) C(43) H(67) 109.4780 ? . . .
H(68) C(43) H(67) 109.4718 ? . . .
H(69) C(43) H(68) 109.4697 ? . . .
H(72) C(44) H(70) 109.4794 ? . . .
H(71) C(44) H(70) 109.4780 ? . . .
H(72) C(44) H(71) 109.4699 ? . . .
H(74) C(45) H(73) 109.4749 ? . . .
H(75) C(45) H(73) 109.4737 ? . . .
H(75) C(45) H(74) 109.4716 ? . . .
H(77) C(46) H(76) 109.4722 ? . . .
H(78) C(46) H(76) 109.4713 ? . . .
H(78) C(46) H(77) 109.4714 ? . . .

loop_
_geom_bond_atom_site_label_1
_geom_bond_atom_site_label_2
_geom_bond_distance
_geom_bond_publ_flag
_geom_bond_site_symmetry_1
_geom_bond_site_symmetry_2
W(1) Rh(1) 2.9149(6) ? . .
W(1) S(1) 2.331(2) ? . .
W(1) S(2) 2.327(2) ? . .
W(1) N(1) 1.754(6) ? . .
W(1) C(1) 2.337(7) ? . .
W(1) C(2) 2.355(8) ? . .
W(1) C(5) 2.375(7) ? . .
W(2) Rh(2) 2.8986(6) ? . .
W(2) S(3) 2.342(2) ? . .
W(2) S(4) 2.330(2) ? . .
W(2) N(2) 1.746(6) ? . .
W(2) C(24) 2.338(8) ? . .
W(2) C(25) 2.353(8) ? . .
W(2) C(28) 2.343(8) ? . .
Rh(1) S(1) 2.390(2) ? . .
Rh(1) S(2) 2.394(2) ? . .
Rh(1) P(1) 2.269(2) ? . .
Rh(1) C(11) 2.223(7) ? . .
Rh(1) C(12) 2.221(7) ? . .
Rh(1) C(13) 2.263(8) ? . .
Rh(1) C(14) 2.239(8) ? . .
Rh(1) C(15) 2.201(8) ? . .
Rh(2) S(3) 2.396(2) ? . .
Rh(2) S(4) 2.385(2) ? . .
Rh(2) P(2) 2.265(2) ? . .
Rh(2) C(34) 2.228(7) ? . .
Rh(2) C(35) 2.194(7) ? . .
Rh(2) C(36) 2.248(7) ? . .
Rh(2) C(37) 2.250(8) ? . .
Rh(2) C(38) 2.216(8) ? . .
P(1) C(21) 1.783(9) ? . .
P(1) C(22) 1.809(8) ? . .
P(1) C(23) 1.80(1) ? . .
P(2) C(44) 1.786(9) ? . .
P(2) C(45) 1.830(9) ? . .
P(2) C(46) 1.79(1) ? . .
O(1) N(1) 1.244(9) ? . .
O(2) N(2) 1.255(9) ? . .
N(1) W(1) 1.754(6) ? . .
N(1) O(1) 1.244(9) ? . .
C(1) C(2) 1.40(1) ? . .
C(1) C(5) 1.43(1) ? . .
C(1) C(6) 1.49(1) ? . .
C(2) C(3) 1.44(1) ? . .
C(2) C(7) 1.50(1) ? . .
C(3) C(4) 1.40(1) ? . .
C(3) C(8) 1.50(1) ? . .
C(4) C(5) 1.45(1) ? . .
C(4) C(9) 1.49(1) ? . .
C(5) C(10) 1.50(1) ? . .
C(11) C(12) 1.43(1) ? . .
C(11) C(15) 1.42(1) ? . .
C(11) C(16) 1.50(1) ? . .
C(12) C(13) 1.42(1) ? . .
C(12) C(17) 1.50(1) ? . .
C(13) C(14) 1.41(1) ? . .
C(13) C(18) 1.49(1) ? . .
C(14) C(15) 1.43(1) ? . .
C(14) C(19) 1.51(1) ? . .
C(15) C(20) 1.50(1) ? . .
C(24) C(25) 1.39(1) ? . .
C(24) C(28) 1.41(1) ? . .
C(24) C(29) 1.51(1) ? . .
C(25) C(26) 1.42(1) ? . .
C(25) C(30) 1.51(1) ? . .
C(26) C(27) 1.41(1) ? . .
C(26) C(31) 1.48(1) ? . .
C(27) C(28) 1.46(1) ? . .
C(27) C(32) 1.47(1) ? . .
C(28) C(33) 1.52(2) ? . .
C(34) C(35) 1.42(1) ? . .
C(34) C(38) 1.42(1) ? . .
C(34) C(39) 1.51(1) ? . .
C(35) C(36) 1.42(1) ? . .
C(35) C(40) 1.49(1) ? . .
C(36) C(37) 1.40(1) ? . .
C(36) C(41) 1.50(1) ? . .
C(37) C(38) 1.43(1) ? . .
C(37) C(42) 1.50(1) ? . .
C(38) C(43) 1.50(1) ? . .
C(6) H(1) 0.9501 ? . .
C(6) H(2) 0.9500 ? . .
C(6) H(3) 0.9500 ? . .
C(7) H(4) 0.9500 ? . .
C(7) H(5) 0.9499 ? . .
C(7) H(6) 0.9501 ? . .
C(8) H(7) 0.9500 ? . .
C(8) H(8) 0.9501 ? . .
C(8) H(9) 0.9500 ? . .
C(9) H(10) 0.9501 ? . .
C(9) H(11) 0.9500 ? . .
C(9) H(12) 0.9501 ? . .
C(10) H(13) 0.9499 ? . .
C(10) H(14) 0.9500 ? . .
C(10) H(15) 0.9500 ? . .
C(16) H(16) 0.9501 ? . .
C(16) H(17) 0.9500 ? . .
C(16) H(18) 0.9500 ? . .
C(17) H(19) 0.9499 ? . .
C(17) H(20) 0.9500 ? . .
C(17) H(21) 0.9501 ? . .
C(18) H(22) 0.9501 ? . .
C(18) H(23) 0.9501 ? . .
C(18) H(24) 0.9501 ? . .
C(19) H(25) 0.9500 ? . .
C(19) H(26) 0.9500 ? . .
C(19) H(27) 0.9499 ? . .
C(20) H(28) 0.9500 ? . .
C(20) H(29) 0.9500 ? . .
C(20) H(30) 0.9501 ? . .
C(21) H(31) 0.9499 ? . .
C(21) H(32) 0.9500 ? . .
C(21) H(33) 0.9500 ? . .
C(22) H(34) 0.9501 ? . .
C(22) H(35) 0.9501 ? . .
C(22) H(36) 0.9501 ? . .
C(23) H(37) 0.9500 ? . .
C(23) H(38) 0.9500 ? . .
C(23) H(39) 0.9499 ? . .
C(29) H(40) 0.9500 ? . .
C(29) H(41) 0.9500 ? . .
C(29) H(42) 0.9500 ? . .
C(30) H(43) 0.9500 ? . .
C(30) H(44) 0.9499 ? . .
C(30) H(45) 0.9500 ? . .
C(31) H(46) 0.9500 ? . .
C(31) H(47) 0.9500 ? . .
C(31) H(48) 0.9501 ? . .
C(32) H(49) 0.9500 ? . .
C(32) H(50) 0.9500 ? . .
C(32) H(51) 0.9500 ? . .
C(33) H(52) 0.9500 ? . .
C(33) H(53) 0.9500 ? . .
C(33) H(54) 0.9502 ? . .
C(39) H(55) 0.9500 ? . .
C(39) H(56) 0.9500 ? . .
C(39) H(57) 0.9499 ? . .
C(40) H(58) 0.9499 ? . .
C(40) H(59) 0.9500 ? . .
C(40) H(60) 0.9500 ? . .
C(41) H(61) 0.9500 ? . .
C(41) H(62) 0.9501 ? . .
C(41) H(63) 0.9501 ? . .
C(42) H(64) 0.9500 ? . .
C(42) H(65) 0.9500 ? . .
C(42) H(66) 0.9500 ? . .
C(43) H(67) 0.9500 ? . .
C(43) H(68) 0.9499 ? . .
C(43) H(69) 0.9500 ? . .
C(44) H(70) 0.9500 ? . .
C(44) H(71) 0.9501 ? . .
C(44) H(72) 0.9500 ? . .
C(45) H(73) 0.9500 ? . .
C(45) H(74) 0.9500 ? . .
C(45) H(75) 0.9500 ? . .
C(46) H(76) 0.9501 ? . .
C(46) H(77) 0.9500 ? . .
C(46) H(78) 0.9500 ? . .

loop_
_geom_contact_atom_site_label_1
_geom_contact_atom_site_label_2
_geom_contact_distance
_geom_contact_publ_flag
_geom_contact_site_symmetry_1
_geom_contact_site_symmetry_2
W(1) O(1) 2.987(6) ? . .
W(1) C(3) 2.538(8) ? . .
W(1) C(4) 2.551(8) ? . .
W(1) C(6) 3.376(9) ? . .
W(1) C(7) 3.42(1) ? . .
W(1) C(10) 3.441(9) ? . .
W(2) O(2) 2.989(6) ? . .
W(2) C(26) 2.525(8) ? . .
W(2) C(27) 2.531(8) ? . .
W(2) C(29) 3.37(1) ? . .
W(2) C(30) 3.39(1) ? . .
W(2) C(33) 3.39(1) ? . .
Rh(1) C(16) 3.429(9) ? . .
Rh(1) C(17) 3.344(8) ? . .
Rh(1) C(18) 3.376(9) ? . .
Rh(1) C(19) 3.349(9) ? . .
Rh(1) C(20) 3.33(1) ? . .
Rh(1) C(22) 3.428(9) ? . .
Rh(1) C(23) 3.427(9) ? . .
Rh(2) N(2) 3.453(7) ? . .
Rh(2) C(39) 3.448(9) ? . .
Rh(2) C(40) 3.289(8) ? . .
Rh(2) C(41) 3.357(9) ? . .
Rh(2) C(42) 3.386(9) ? . .
Rh(2) C(43) 3.345(9) ? . .
Rh(2) C(45) 3.407(8) ? . .
Rh(2) C(46) 3.407(9) ? . .
S(1) P(1) 3.231(3) ? . .
S(1) N(1) 3.267(7) ? . .
S(1) C(4) 3.379(8) ? . .
S(1) C(5) 3.393(8) ? . .
S(1) C(14) 3.362(7) ? . .
S(1) C(15) 3.398(7) ? . .
S(2) P(1) 3.200(3) ? . .
S(2) N(1) 3.196(7) ? . .
S(2) C(2) 3.443(7) ? . .
S(2) C(3) 3.387(7) ? . .
S(2) C(13) 3.394(8) ? . .
S(3) P(2) 3.245(3) ? . .
S(3) N(2) 3.250(7) ? . .
S(3) C(27) 3.413(8) ? . .
S(3) C(28) 3.418(8) ? . .
S(3) C(37) 3.394(8) ? . .
S(3) C(38) 3.468(7) ? . .
S(4) P(2) 3.182(3) ? . .
S(4) N(2) 3.208(7) ? . .
S(4) C(25) 3.431(8) ? . .
S(4) C(26) 3.359(7) ? . .
S(4) C(35) 3.429(7) ? . .
S(4) C(36) 3.372(7) ? . .
P(1) C(11) 3.337(8) ? . .
P(2) C(34) 3.328(8) ? . .
O(1) C(6) 3.21(1) ? . .
O(1) C(18) 3.34(1) ? . .
O(1) C(19) 3.23(1) ? . .
O(1) C(21) 3.42(1) ? . 64502
O(1) C(22) 3.39(1) ? . 64502
O(1) C(39) 3.49(1) ? . 64502
O(1) C(43) 3.39(1) ? . 64502
O(2) C(9) 3.43(1) ? . 66603
O(2) C(29) 3.16(1) ? . .
O(2) C(41) 3.17(1) ? . .
O(2) C(42) 3.24(1) ? . .
O(2) C(45) 3.37(1) ? . 65602
O(2) C(46) 3.22(1) ? . 65602
N(1) S(1) 3.267(7) ? . .
N(1) S(2) 3.196(7) ? . .
N(1) C(1) 2.829(9) ? . .
N(1) C(2) 3.25(1) ? . .
N(1) C(5) 3.33(1) ? . .
N(1) C(6) 3.06(1) ? . .
N(1) C(14) 3.491(9) ? . .
N(1) C(18) 3.32(1) ? . .
N(1) C(19) 3.17(1) ? . .
N(2) C(24) 2.82(1) ? . .
N(2) C(25) 3.24(1) ? . .
N(2) C(28) 3.28(1) ? . .
N(2) C(29) 3.02(1) ? . .
N(2) C(36) 3.451(9) ? . .
N(2) C(37) 3.45(1) ? . .
N(2) C(41) 3.17(1) ? . .
N(2) C(42) 3.23(1) ? . .
C(1) N(1) 2.829(9) ? . .
C(1) C(3) 2.32(1) ? . .
C(1) C(4) 2.34(1) ? . .
C(1) C(7) 2.58(1) ? . .
C(1) C(10) 2.61(1) ? . .
C(1) C(46) 3.42(1) ? . 45404
C(2) N(1) 3.25(1) ? . .
C(2) C(4) 2.30(1) ? . .
C(2) C(5) 2.27(1) ? . .
C(2) C(6) 2.58(1) ? . .
C(2) C(8) 2.61(1) ? . .
C(3) C(5) 2.29(1) ? . .
C(3) C(7) 2.60(1) ? . .
C(3) C(9) 2.62(1) ? . .
C(4) C(8) 2.59(1) ? . .
C(4) C(10) 2.61(1) ? . .
C(5) N(1) 3.33(1) ? . .
C(5) C(6) 2.60(1) ? . .
C(5) C(9) 2.59(1) ? . .
C(5) C(46) 3.45(1) ? . 45404
C(6) N(1) 3.06(1) ? . .
C(6) C(7) 3.17(1) ? . .
C(6) C(10) 3.19(2) ? . .
C(7) C(8) 3.14(1) ? . .
C(8) C(9) 3.25(1) ? . .
C(9) O(2) 3.43(1) ? . 66603
C(9) C(10) 3.13(2) ? . .
C(11) C(13) 2.32(1) ? . .
C(11) C(14) 2.30(1) ? . .
C(11) C(17) 2.61(1) ? . .
C(11) C(20) 2.60(1) ? . .
C(12) C(14) 2.29(1) ? . .
C(12) C(15) 2.29(1) ? . .
C(12) C(16) 2.60(1) ? . .
C(12) C(18) 2.58(1) ? . .
C(13) C(15) 2.30(1) ? . .
C(13) C(17) 2.59(1) ? . .
C(13) C(19) 2.62(1) ? . .
C(14) N(1) 3.491(9) ? . .
C(14) C(18) 2.59(1) ? . .
C(14) C(20) 2.60(1) ? . .
C(14) C(40) 3.45(1) ? . 55404
C(15) C(16) 2.61(1) ? . .
C(15) C(19) 2.59(1) ? . .
C(16) C(17) 3.18(1) ? . .
C(16) C(20) 3.20(1) ? . .
C(17) C(18) 3.14(1) ? . .
C(18) N(1) 3.32(1) ? . .
C(18) C(19) 3.23(1) ? . .
C(19) N(1) 3.17(1) ? . .
C(19) C(20) 3.14(1) ? . .
C(19) C(37) 3.33(1) ? . 64502
C(19) C(38) 3.40(1) ? . 64502
C(19) C(40) 3.42(1) ? . 55404
C(21) O(1) 3.42(1) ? . 65502
C(21) C(22) 2.78(1) ? . .
C(21) C(23) 2.75(1) ? . .
C(22) O(1) 3.39(1) ? . 65502
C(22) C(23) 2.85(1) ? . .
C(24) C(26) 2.30(1) ? . .
C(24) C(27) 2.32(1) ? . .
C(24) C(30) 2.59(1) ? . .
C(24) C(33) 2.61(2) ? . .
C(25) C(27) 2.28(1) ? . .
C(25) C(28) 2.25(1) ? . .
C(25) C(29) 2.60(1) ? . .
C(25) C(31) 2.57(1) ? . .
C(26) C(28) 2.29(1) ? . .
C(26) C(30) 2.57(1) ? . .
C(26) C(32) 2.60(1) ? . .
C(27) C(31) 2.58(1) ? . .
C(27) C(33) 2.63(2) ? . .
C(28) C(29) 2.59(1) ? . .
C(28) C(32) 2.59(1) ? . .
C(29) C(30) 3.21(2) ? . .
C(29) C(33) 3.17(2) ? . .
C(30) C(31) 3.10(2) ? . .
C(31) C(32) 3.22(1) ? . .
C(32) C(33) 3.16(2) ? . .
C(34) C(36) 2.30(1) ? . .
C(34) C(37) 2.31(1) ? . .
C(34) C(40) 2.58(1) ? . .
C(34) C(43) 2.62(1) ? . .
C(35) C(37) 2.29(1) ? . .
C(35) C(38) 2.29(1) ? . .
C(35) C(39) 2.61(1) ? . .
C(35) C(41) 2.58(1) ? . .
C(36) C(38) 2.29(1) ? . .
C(36) C(40) 2.60(1) ? . .
C(36) C(42) 2.61(1) ? . .
C(37) C(19) 3.33(1) ? . 65502
C(37) C(41) 2.59(1) ? . .
C(37) C(43) 2.59(1) ? . .
C(38) C(19) 3.40(1) ? . 65502
C(38) C(39) 2.61(1) ? . .
C(38) C(42) 2.59(1) ? . .
C(39) O(1) 3.49(1) ? . 65502
C(39) C(40) 3.17(1) ? . .
C(39) C(43) 3.21(1) ? . .
C(40) C(14) 3.45(1) ? . 45504
C(40) C(19) 3.42(1) ? . 45504
C(40) C(41) 3.15(1) ? . .
C(41) C(42) 3.22(1) ? . .
C(42) C(43) 3.11(1) ? . .
C(43) O(1) 3.39(1) ? . 65502
C(44) C(45) 2.82(1) ? . .
C(44) C(46) 2.76(1) ? . .
C(45) O(2) 3.37(1) ? . 64602
C(45) C(46) 2.89(1) ? . .
C(46) O(2) 3.22(1) ? . 64602
C(46) C(1) 3.42(1) ? . 55504
C(46) C(5) 3.45(1) ? . 55504
W(1) H(3) 3.3209 ? . .
W(1) H(5) 3.3706 ? . .
W(1) H(14) 3.3796 ? . .
W(2) H(41) 3.2949 ? . .
W(2) H(44) 3.3610 ? . .
W(2) H(53) 3.3181 ? . .
Rh(1) H(18) 3.4988 ? . .
Rh(1) H(19) 3.3589 ? . .
Rh(1) H(22) 3.3580 ? . .
Rh(1) H(25) 3.3139 ? . .
Rh(1) H(30) 3.3345 ? . .
Rh(1) H(35) 3.4623 ? . .
Rh(1) H(37) 3.4592 ? . .
Rh(2) H(60) 3.2816 ? . .
Rh(2) H(63) 3.3272 ? . .
Rh(2) H(64) 3.3853 ? . .
Rh(2) H(69) 3.3524 ? . .
Rh(2) H(74) 3.4272 ? . .
Rh(2) H(77) 3.4381 ? . .
S(1) H(11) 2.9850 ? . .
S(1) H(14) 3.4894 ? . .
S(1) H(25) 2.8390 ? . .
S(1) H(30) 3.4400 ? . .
S(1) H(32) 3.0468 ? . .
S(1) H(38) 3.3260 ? . .
S(1) H(46) 3.4043 ? . 55401
S(1) H(48) 3.4622 ? . 55401
S(2) H(8) 3.2885 ? . .
S(2) H(19) 3.2521 ? . .
S(2) H(22) 2.9174 ? . .
S(2) H(33) 3.0410 ? . .
S(2) H(34) 3.3673 ? . .
S(2) H(40) 2.9380 ? . 64602
S(3) H(4) 3.4206 ? . 55504
S(3) H(50) 3.3202 ? . .
S(3) H(53) 3.4446 ? . .
S(3) H(64) 2.9555 ? . .
S(3) H(69) 3.1476 ? . .
S(3) H(72) 3.0549 ? . .
S(3) H(78) 3.4369 ? . .
S(4) H(20) 3.1586 ? . 45504
S(4) H(24) 3.3083 ? . 45504
S(4) H(44) 3.0707 ? . .
S(4) H(47) 2.8919 ? . .
S(4) H(60) 3.4851 ? . .
S(4) H(63) 2.8670 ? . .
S(4) H(70) 3.0375 ? . .
S(4) H(73) 3.1920 ? . .
P(1) H(18) 3.2634 ? . .
P(1) H(31) 2.2904 ? . .
P(1) H(32) 2.2858 ? . .
P(1) H(33) 2.2713 ? . .
P(1) H(34) 2.3077 ? . .
P(1) H(35) 2.3062 ? . .
P(1) H(36) 2.3071 ? . .
P(1) H(37) 2.2953 ? . .
P(1) H(38) 2.3001 ? . .
P(1) H(39) 2.2985 ? . .
P(2) H(55) 3.2423 ? . .
P(2) H(70) 2.2811 ? . .
P(2) H(71) 2.2926 ? . .
P(2) H(72) 2.2830 ? . .
P(2) H(73) 2.3284 ? . .
P(2) H(74) 2.3205 ? . .
P(2) H(75) 2.3290 ? . .
P(2) H(76) 2.2957 ? . .
P(2) H(77) 2.2877 ? . .
P(2) H(78) 2.2910 ? . .
O(1) H(2) 3.3645 ? . .
O(1) H(3) 2.4937 ? . .
O(1) H(22) 3.3640 ? . .
O(1) H(23) 2.5980 ? . .
O(1) H(25) 3.2397 ? . .
O(1) H(27) 2.4863 ? . .
O(1) H(31) 2.5714 ? . 64502
O(1) H(36) 2.5283 ? . 64502
O(1) H(39) 2.7372 ? . 64502
O(1) H(56) 3.1715 ? . 64502
O(1) H(57) 3.0844 ? . 64502
O(1) H(67) 3.0680 ? . 64502
O(1) H(68) 2.9896 ? . 64502
O(2) H(9) 3.2931 ? . 66603
O(2) H(10) 3.2715 ? . 66603
O(2) H(12) 2.8947 ? . 66603
O(2) H(41) 2.4721 ? . .
O(2) H(42) 3.2536 ? . .
O(2) H(61) 2.4320 ? . .
O(2) H(63) 3.1879 ? . .
O(2) H(64) 3.3007 ? . .
O(2) H(66) 2.4824 ? . .
O(2) H(71) 2.8953 ? . 65602
O(2) H(75) 2.5149 ? . 65602
O(2) H(76) 2.3237 ? . 65602
N(1) H(2) 3.3153 ? . .
N(1) H(3) 2.5847 ? . .
N(1) H(5) 3.4519 ? . .
N(1) H(22) 3.1828 ? . .
N(1) H(23) 2.8569 ? . .
N(1) H(25) 2.9810 ? . .
N(1) H(27) 2.7180 ? . .
N(1) H(39) 3.1237 ? . 64502
N(1) H(68) 3.0607 ? . 64502
N(2) H(12) 3.4239 ? . 66603
N(2) H(41) 2.5510 ? . .
N(2) H(42) 3.2585 ? . .
N(2) H(61) 2.7319 ? . .
N(2) H(63) 3.0006 ? . .
N(2) H(64) 3.1054 ? . .
N(2) H(66) 2.7619 ? . .
N(2) H(75) 2.9508 ? . 65602
N(2) H(76) 3.4528 ? . 65602
C(1) H(1) 2.0126 ? . .
C(1) H(2) 2.0186 ? . .
C(1) H(3) 2.0091 ? . .
C(1) H(4) 2.8352 ? . .
C(1) H(5) 2.8356 ? . .
C(1) H(6) 3.3275 ? . .
C(1) H(13) 3.3563 ? . .
C(1) H(14) 2.8570 ? . .
C(1) H(15) 2.8573 ? . .
C(1) H(78) 2.6454 ? . 45404
C(2) H(1) 2.8294 ? . .
C(2) H(2) 3.3259 ? . .
C(2) H(3) 2.8293 ? . .
C(2) H(4) 2.0265 ? . .
C(2) H(5) 2.0264 ? . .
C(2) H(6) 2.0256 ? . .
C(2) H(7) 2.6542 ? . .
C(2) H(8) 3.2201 ? . .
C(2) H(9) 3.1783 ? . .
C(2) H(78) 2.8340 ? . 45404
C(3) H(4) 3.1240 ? . .
C(3) H(5) 3.2474 ? . .
C(3) H(6) 2.6453 ? . .
C(3) H(7) 2.0199 ? . .
C(3) H(8) 2.0206 ? . .
C(3) H(9) 2.0277 ? . .
C(3) H(10) 2.7028 ? . .
C(3) H(11) 3.2208 ? . .
C(3) H(12) 3.1778 ? . .
C(3) H(32) 3.4382 ? . .
C(3) H(33) 3.3805 ? . .
C(3) H(76) 3.3542 ? . 45404
C(3) H(78) 3.1830 ? . 45404
C(4) H(7) 3.3303 ? . .
C(4) H(8) 2.8435 ? . .
C(4) H(9) 2.8503 ? . .
C(4) H(10) 2.0169 ? . .
C(4) H(11) 2.0185 ? . .
C(4) H(12) 2.0262 ? . .
C(4) H(13) 2.6665 ? . .
C(4) H(14) 3.2555 ? . .
C(4) H(15) 3.1518 ? . .
C(4) H(32) 3.1301 ? . .
C(4) H(76) 3.1221 ? . 45404
C(4) H(78) 3.2842 ? . 45404
C(5) H(1) 3.1646 ? . .
C(5) H(2) 2.6708 ? . .
C(5) H(3) 3.2171 ? . .
C(5) H(10) 3.3489 ? . .
C(5) H(11) 2.8265 ? . .
C(5) H(12) 2.8270 ? . .
C(5) H(13) 2.0210 ? . .
C(5) H(14) 2.0220 ? . .
C(5) H(15) 2.0281 ? . .
C(5) H(76) 3.2916 ? . 45404
C(5) H(78) 3.0002 ? . 45404
C(6) H(4) 3.1431 ? . .
C(6) H(5) 3.1415 ? . .
C(6) H(14) 3.1589 ? . .
C(6) H(15) 3.1482 ? . .
C(6) H(36) 3.1599 ? . 64502
C(6) H(39) 3.4008 ? . 64502
C(6) H(69) 3.2926 ? . 45404
C(6) H(78) 3.0859 ? . 45404
C(7) H(1) 3.1332 ? . .
C(7) H(3) 3.1410 ? . .
C(7) H(7) 2.6930 ? . .
C(7) H(37) 3.4719 ? . 64502
C(7) H(39) 3.2328 ? . 64502
C(7) H(54) 3.4890 ? . 64602
C(7) H(78) 3.4445 ? . 45404
C(8) H(6) 2.6995 ? . .
C(8) H(10) 2.8581 ? . .
C(8) H(32) 3.4051 ? . .
C(8) H(33) 2.8262 ? . .
C(8) H(54) 3.2784 ? . 64602
C(8) H(61) 3.2656 ? . 66603
C(9) H(8) 3.2275 ? . .
C(9) H(9) 3.2232 ? . .
C(9) H(13) 2.6941 ? . .
C(9) H(32) 2.6883 ? . .
C(9) H(43) 3.4037 ? . 66603
C(10) H(2) 2.7694 ? . .
C(10) H(11) 3.0934 ? . .
C(10) H(12) 3.0633 ? . .
C(10) H(21) 3.3998 ? . 45404
C(10) H(35) 3.3930 ? . 45404
C(10) H(68) 3.2755 ? . 64502
C(11) H(16) 2.0292 ? . .
C(11) H(17) 2.0266 ? . .
C(11) H(18) 2.0245 ? . .
C(11) H(19) 3.2413 ? . .
C(11) H(20) 3.1607 ? . .
C(11) H(21) 2.6798 ? . .
C(11) H(28) 2.8533 ? . .
C(11) H(29) 3.3453 ? . .
C(11) H(30) 2.8463 ? . .
C(11) H(35) 3.2791 ? . .
C(11) H(37) 3.2616 ? . .
C(11) H(73) 3.4527 ? . 55404
C(12) H(16) 2.6706 ? . .
C(12) H(17) 3.1212 ? . .
C(12) H(18) 3.2558 ? . .
C(12) H(19) 2.0242 ? . .
C(12) H(20) 2.0227 ? . .
C(12) H(21) 2.0249 ? . .
C(12) H(22) 2.8259 ? . .
C(12) H(23) 3.3324 ? . .
C(12) H(24) 2.8258 ? . .
C(12) H(35) 3.4691 ? . .
C(13) H(19) 2.8334 ? . .
C(13) H(20) 2.8348 ? . .
C(13) H(21) 3.3424 ? . .
C(13) H(22) 2.0103 ? . .
C(13) H(23) 2.0123 ? . .
C(13) H(24) 2.0160 ? . .
C(13) H(25) 3.2155 ? . .
C(13) H(26) 3.1913 ? . .
C(13) H(27) 2.6971 ? . .
C(13) H(58) 3.2403 ? . 55404
C(14) H(22) 3.1907 ? . .
C(14) H(23) 2.6619 ? . .
C(14) H(24) 3.1676 ? . .
C(14) H(25) 2.0295 ? . .
C(14) H(26) 2.0380 ? . .
C(14) H(27) 2.0344 ? . .
C(14) H(28) 3.1567 ? . .
C(14) H(29) 2.6631 ? . .
C(14) H(30) 3.2292 ? . .
C(14) H(58) 2.9912 ? . 55404
C(14) H(60) 3.2009 ? . 55404
C(15) H(16) 3.3506 ? . .
C(15) H(17) 2.8557 ? . .
C(15) H(18) 2.8527 ? . .
C(15) H(25) 2.8268 ? . .
C(15) H(26) 2.8382 ? . .
C(15) H(27) 3.3495 ? . .
C(15) H(28) 2.0320 ? . .
C(15) H(29) 2.0262 ? . .
C(15) H(30) 2.0217 ? . .
C(15) H(60) 3.3483 ? . 55404
C(16) H(21) 2.7777 ? . .
C(16) H(28) 3.1316 ? . .
C(16) H(30) 3.1991 ? . .
C(16) H(35) 2.9569 ? . .
C(16) H(37) 2.9003 ? . .
C(16) H(73) 3.2214 ? . 55404
C(17) H(13) 3.4238 ? . 55504
C(17) H(16) 2.7697 ? . .
C(17) H(22) 3.1087 ? . .
C(17) H(24) 3.0816 ? . .
C(17) H(35) 3.3029 ? . .
C(18) H(19) 3.0848 ? . .
C(18) H(20) 3.1084 ? . .
C(18) H(27) 2.8317 ? . .
C(18) H(31) 3.3497 ? . 64502
C(18) H(58) 3.4479 ? . 55404
C(19) H(23) 2.8148 ? . .
C(19) H(29) 2.7041 ? . .
C(19) H(58) 2.9144 ? . 55404
C(19) H(59) 3.2940 ? . 55404
C(19) H(65) 3.3799 ? . 64502
C(19) H(68) 3.4560 ? . 64502
C(20) H(17) 3.1998 ? . .
C(20) H(18) 3.1295 ? . .
C(20) H(25) 3.1066 ? . .
C(20) H(26) 3.0784 ? . .
C(20) H(37) 3.4758 ? . .
C(21) H(8) 2.6659 ? . .
C(21) H(10) 3.0660 ? . .
C(21) H(11) 3.3847 ? . .
C(21) H(23) 3.4835 ? . 65502
C(21) H(34) 2.9055 ? . .
C(21) H(36) 2.8942 ? . .
C(21) H(38) 2.8759 ? . .
C(21) H(39) 2.8727 ? . .
C(21) H(56) 3.3389 ? . .
C(22) H(3) 3.0900 ? . 65502
C(22) H(15) 3.1889 ? . 55504
C(22) H(16) 3.3739 ? . .
C(22) H(18) 3.4194 ? . .
C(22) H(21) 3.4689 ? . .
C(22) H(31) 2.9015 ? . .
C(22) H(33) 2.8792 ? . .
C(22) H(37) 3.1074 ? . .
C(22) H(39) 2.8697 ? . .
C(22) H(57) 3.1056 ? . .
C(23) H(3) 3.2487 ? . 65502
C(23) H(5) 2.8582 ? . 65502
C(23) H(18) 2.8647 ? . .
C(23) H(30) 3.2712 ? . .
C(23) H(31) 2.7762 ? . .
C(23) H(32) 2.9875 ? . .
C(23) H(35) 3.1112 ? . .
C(23) H(36) 2.8721 ? . .
C(24) H(40) 2.0423 ? . .
C(24) H(41) 2.0366 ? . .
C(24) H(42) 2.0297 ? . .
C(24) H(43) 2.6626 ? . .
C(24) H(44) 3.2079 ? . .
C(24) H(45) 3.1344 ? . .
C(24) H(52) 3.3458 ? . .
C(24) H(53) 2.8634 ? . .
C(24) H(54) 2.8683 ? . .
C(25) H(40) 3.1851 ? . .
C(25) H(41) 3.1939 ? . .
C(25) H(42) 2.6759 ? . .
C(25) H(43) 2.0311 ? . .
C(25) H(44) 2.0284 ? . .
C(25) H(45) 2.0352 ? . .
C(25) H(46) 2.8250 ? . .
C(25) H(47) 2.8140 ? . .
C(25) H(48) 3.3252 ? . .
C(26) H(43) 3.3308 ? . .
C(26) H(44) 2.8114 ? . .
C(26) H(45) 2.8092 ? . .
C(26) H(46) 2.0085 ? . .
C(26) H(47) 2.0000 ? . .
C(26) H(48) 2.0039 ? . .
C(26) H(49) 2.8585 ? . .
C(26) H(50) 2.8627 ? . .
C(26) H(51) 3.3363 ? . .
C(26) H(70) 3.2640 ? . .
C(27) H(46) 3.1522 ? . .
C(27) H(47) 3.1817 ? . .
C(27) H(48) 2.6464 ? . .
C(27) H(49) 1.9998 ? . .
C(27) H(50) 2.0029 ? . .
C(27) H(51) 2.0029 ? . .
C(27) H(52) 2.6758 ? . .
C(27) H(53) 3.2707 ? . .
C(27) H(54) 3.1780 ? . .
C(27) H(70) 3.4593 ? . .
C(27) H(72) 3.4849 ? . .
C(28) H(6) 3.4594 ? . 65602
C(28) H(40) 2.8444 ? . .
C(28) H(41) 2.8439 ? . .
C(28) H(42) 3.3351 ? . .
C(28) H(49) 3.1645 ? . .
C(28) H(50) 3.2085 ? . .
C(28) H(51) 2.6357 ? . .
C(28) H(52) 2.0328 ? . .
C(28) H(53) 2.0407 ? . .
C(28) H(54) 2.0473 ? . .
C(29) H(12) 3.3545 ? . 66603
C(29) H(43) 2.8045 ? . .
C(29) H(53) 3.1445 ? . .
C(29) H(54) 3.1486 ? . .
C(29) H(76) 3.4906 ? . 65602
C(30) H(19) 3.4124 ? . 65602
C(30) H(42) 2.7976 ? . .
C(30) H(46) 3.0496 ? . .
C(30) H(47) 3.0518 ? . .
C(31) H(38) 3.1290 ? . 55601
C(31) H(44) 3.0503 ? . .
C(31) H(45) 3.0483 ? . .
C(31) H(49) 3.2072 ? . .
C(31) H(50) 3.2030 ? . .
C(31) H(70) 2.8260 ? . .
C(32) H(30) 3.4528 ? . 55601
C(32) H(48) 2.8186 ? . .
C(32) H(52) 2.7230 ? . .
C(32) H(70) 3.3604 ? . .
C(32) H(72) 2.8956 ? . .
C(33) H(6) 3.1419 ? . 65602
C(33) H(7) 3.2986 ? . 65602
C(33) H(40) 3.1346 ? . .
C(33) H(41) 3.1456 ? . .
C(33) H(51) 2.7033 ? . .
C(34) H(26) 3.3946 ? . 65502
C(34) H(27) 3.1699 ? . 65502
C(34) H(55) 2.0321 ? . .
C(34) H(56) 2.0375 ? . .
C(34) H(57) 2.0377 ? . .
C(34) H(58) 3.3272 ? . .
C(34) H(59) 2.8313 ? . .
C(34) H(60) 2.8205 ? . .
C(34) H(67) 2.6935 ? . .
C(34) H(68) 3.1657 ? . .
C(34) H(69) 3.2407 ? . .
C(34) H(74) 3.2791 ? . .
C(34) H(77) 3.1693 ? . .
C(35) H(26) 3.1702 ? . 65502
C(35) H(55) 2.8544 ? . .
C(35) H(56) 2.8604 ? . .
C(35) H(57) 3.3558 ? . .
C(35) H(58) 2.0108 ? . .
C(35) H(59) 2.0184 ? . .
C(35) H(60) 2.0108 ? . .
C(35) H(61) 3.3368 ? . .
C(35) H(62) 2.8230 ? . .
C(35) H(63) 2.8209 ? . .
C(35) H(74) 3.3948 ? . .
C(36) H(26) 2.8724 ? . 65502
C(36) H(58) 2.6602 ? . .
C(36) H(59) 3.1465 ? . .
C(36) H(60) 3.2220 ? . .
C(36) H(61) 2.0241 ? . .
C(36) H(62) 2.0235 ? . .
C(36) H(63) 2.0200 ? . .
C(36) H(64) 3.2205 ? . .
C(36) H(65) 3.1658 ? . .
C(36) H(66) 2.6796 ? . .
C(37) H(25) 2.9688 ? . 65502
C(37) H(26) 3.0041 ? . 65502
C(37) H(61) 2.6643 ? . .
C(37) H(62) 3.1652 ? . .
C(37) H(63) 3.1834 ? . .
C(37) H(64) 2.0337 ? . .
C(37) H(65) 2.0328 ? . .
C(37) H(66) 2.0202 ? . .
C(37) H(67) 3.3434 ? . .
C(37) H(68) 2.8269 ? . .
C(37) H(69) 2.8320 ? . .
C(38) H(25) 3.0827 ? . 65502
C(38) H(26) 3.3440 ? . 65502
C(38) H(27) 3.2008 ? . 65502
C(38) H(55) 3.2534 ? . .
C(38) H(56) 3.1306 ? . .
C(38) H(57) 2.6772 ? . .
C(38) H(64) 2.8328 ? . .
C(38) H(65) 2.8320 ? . .
C(38) H(66) 3.3385 ? . .
C(38) H(67) 2.0207 ? . .
C(38) H(68) 2.0236 ? . .
C(38) H(69) 2.0190 ? . .
C(38) H(77) 3.4960 ? . .
C(39) H(27) 3.4712 ? . 65502
C(39) H(34) 3.3433 ? . .
C(39) H(36) 3.4527 ? . .
C(39) H(59) 3.0931 ? . .
C(39) H(60) 3.1699 ? . .
C(39) H(67) 2.8141 ? . .
C(39) H(74) 3.0243 ? . .
C(39) H(77) 2.7753 ? . .
C(40) H(26) 2.8087 ? . 45504
C(40) H(55) 3.0918 ? . .
C(40) H(56) 3.1833 ? . .
C(40) H(59) 3.4537 ? . 66603
C(40) H(62) 3.0966 ? . .
C(40) H(62) 3.4576 ? . 66603
C(40) H(63) 3.1161 ? . .
C(40) H(74) 3.1476 ? . .
C(41) H(9) 3.0056 ? . 66603
C(41) H(26) 3.3963 ? . 65502
C(41) H(58) 2.7253 ? . .
C(41) H(59) 3.3661 ? . 66603
C(41) H(66) 2.8196 ? . .
C(42) H(25) 3.1845 ? . 65502
C(42) H(61) 2.8208 ? . .
C(42) H(68) 3.0586 ? . .
C(42) H(69) 3.0601 ? . .
C(42) H(71) 3.1049 ? . 65602
C(43) H(1) 3.2015 ? . 55504
C(43) H(2) 3.4881 ? . 65502
C(43) H(14) 3.0257 ? . 65502
C(43) H(25) 3.3881 ? . 65502
C(43) H(57) 2.8051 ? . .
C(43) H(64) 3.0731 ? . .
C(43) H(65) 3.0573 ? . .
C(43) H(77) 3.4811 ? . .
C(44) H(48) 3.2028 ? . .
C(44) H(50) 2.6694 ? . .
C(44) H(66) 3.2462 ? . 64602
C(44) H(73) 2.9603 ? . .
C(44) H(75) 2.9568 ? . .
C(44) H(76) 2.8782 ? . .
C(44) H(78) 2.8786 ? . .
C(45) H(17) 3.1038 ? . 45504
C(45) H(41) 3.2568 ? . 64602
C(45) H(53) 3.2840 ? . 64602
C(45) H(55) 2.9554 ? . .
C(45) H(60) 2.9538 ? . .
C(45) H(70) 3.0308 ? . .
C(45) H(71) 2.8694 ? . .
C(45) H(76) 2.9257 ? . .
C(45) H(77) 3.1227 ? . .
C(46) H(1) 3.4677 ? . 55504
C(46) H(15) 3.4729 ? . 55504
C(46) H(41) 3.2996 ? . 64602
C(46) H(55) 3.2182 ? . .
C(46) H(57) 3.3019 ? . .
C(46) H(71) 2.8780 ? . .
C(46) H(72) 2.8765 ? . .
C(46) H(74) 3.1385 ? . .
C(46) H(75) 2.9244 ? . .
H(1) C(43) 3.2015 ? . 45404
H(1) C(46) 3.4677 ? . 45404
H(2) N(1) 3.3153 ? . .
H(2) C(43) 3.4881 ? . 64502
H(3) N(1) 2.5847 ? . .
H(3) C(22) 3.0900 ? . 64502
H(3) C(23) 3.2487 ? . 64502
H(4) S(3) 3.4206 ? . 45404
H(5) N(1) 3.4519 ? . .
H(5) C(23) 2.8582 ? . 64502
H(6) C(28) 3.4594 ? . 64602
H(6) C(33) 3.1419 ? . 64602
H(7) C(33) 3.2986 ? . 64602
H(9) O(2) 3.2931 ? . 66603
H(9) C(41) 3.0056 ? . 66603
H(10) O(2) 3.2715 ? . 66603
H(12) O(2) 2.8947 ? . 66603
H(12) N(2) 3.4239 ? . 66603
H(12) C(29) 3.3545 ? . 66603
H(13) C(17) 3.4238 ? . 45404
H(14) C(43) 3.0257 ? . 64502
H(15) C(22) 3.1889 ? . 45404
H(15) C(46) 3.4729 ? . 45404
H(17) C(45) 3.1038 ? . 55404
H(19) C(30) 3.4124 ? . 64602
H(20) S(4) 3.1586 ? . 55404
H(21) C(10) 3.3998 ? . 55504
H(22) N(1) 3.1828 ? . .
H(23) N(1) 2.8569 ? . .
H(23) C(21) 3.4835 ? . 64502
H(24) S(4) 3.3083 ? . 55404
H(25) N(1) 2.9810 ? . .
H(25) C(37) 2.9688 ? . 64502
H(25) C(38) 3.0827 ? . 64502
H(25) C(42) 3.1845 ? . 64502
H(25) C(43) 3.3881 ? . 64502
H(26) C(34) 3.3946 ? . 64502
H(26) C(35) 3.1702 ? . 64502
H(26) C(36) 2.8724 ? . 64502
H(26) C(37) 3.0041 ? . 64502
H(26) C(38) 3.3440 ? . 64502
H(26) C(40) 2.8087 ? . 55404
H(26) C(41) 3.3963 ? . 64502
H(27) N(1) 2.7180 ? . .
H(27) C(34) 3.1699 ? . 64502
H(27) C(38) 3.2008 ? . 64502
H(27) C(39) 3.4712 ? . 64502
H(30) C(32) 3.4528 ? . 55401
H(31) O(1) 2.5714 ? . 65502
H(31) C(18) 3.3497 ? . 65502
H(35) C(10) 3.3930 ? . 55504
H(36) O(1) 2.5283 ? . 65502
H(36) C(6) 3.1599 ? . 65502
H(37) C(7) 3.4719 ? . 65502
H(38) C(31) 3.1290 ? . 55401
H(39) O(1) 2.7372 ? . 65502
H(39) N(1) 3.1237 ? . 65502
H(39) C(6) 3.4008 ? . 65502
H(39) C(7) 3.2328 ? . 65502
H(40) S(2) 2.9380 ? . 65602
H(41) C(45) 3.2568 ? . 65602
H(41) C(46) 3.2996 ? . 65602
H(43) C(9) 3.4037 ? . 66603
H(46) S(1) 3.4043 ? . 55601
H(48) S(1) 3.4622 ? . 55601
H(53) C(45) 3.2840 ? . 65602
H(54) C(7) 3.4890 ? . 65602
H(54) C(8) 3.2784 ? . 65602
H(56) O(1) 3.1715 ? . 65502
H(57) O(1) 3.0844 ? . 65502
H(58) C(13) 3.2403 ? . 45504
H(58) C(14) 2.9912 ? . 45504
H(58) C(18) 3.4479 ? . 45504
H(58) C(19) 2.9144 ? . 45504
H(59) C(19) 3.2940 ? . 45504
H(59) C(40) 3.4537 ? . 66603
H(59) C(41) 3.3661 ? . 66603
H(60) C(14) 3.2009 ? . 45504
H(60) C(15) 3.3483 ? . 45504
H(61) C(8) 3.2656 ? . 66603
H(62) C(40) 3.4576 ? . 66603
H(65) C(19) 3.3799 ? . 65502
H(66) C(44) 3.2462 ? . 65602
H(67) O(1) 3.0680 ? . 65502
H(68) O(1) 2.9896 ? . 65502
H(68) N(1) 3.0607 ? . 65502
H(68) C(10) 3.2755 ? . 65502
H(68) C(19) 3.4560 ? . 65502
H(69) C(6) 3.2926 ? . 55504
H(71) O(2) 2.8953 ? . 64602
H(71) C(42) 3.1049 ? . 64602
H(73) C(11) 3.4527 ? . 45504
H(73) C(16) 3.2214 ? . 45504
H(75) O(2) 2.5149 ? . 64602
H(75) N(2) 2.9508 ? . 64602
H(76) O(2) 2.3237 ? . 64602
H(76) N(2) 3.4528 ? . 64602
H(76) C(3) 3.3542 ? . 55504
H(76) C(4) 3.1221 ? . 55504
H(76) C(5) 3.2916 ? . 55504
H(76) C(29) 3.4906 ? . 64602
H(78) C(1) 2.6454 ? . 55504
H(78) C(2) 2.8340 ? . 55504
H(78) C(3) 3.1830 ? . 55504
H(78) C(4) 3.2842 ? . 55504
H(78) C(5) 3.0002 ? . 55504
H(78) C(6) 3.0859 ? . 55504
H(78) C(7) 3.4445 ? . 55504
